data_7008891
loop_
_publ_author_name
'Costero, Ana M.'
'Monrabal, Elena'
'Andreu, Cecilia'
'Mart\'inez-M\'a\~nez, Ram\'on'
'Soto, Juan'
'Padilla-Tosta, Miguel'
'Pardo, Teresa'
'Ochando, Luis E.'
'Amig\'o, Jos\'e M.'

_publ_section_title
;
 Synthesis, solution and electrochemical behaviour of new aza-crown
 ethers derived from biphenyl
;
_journal_issue 3
_journal_name_full 'Journal of the Chemical Society, Dalton Transactions'
_journal_page_first 361
_journal_paper_doi 10.1039/a906342k
_journal_year 2000
_chemical_formula_sum 'C31 H41 Hg2 N7 O4'
_chemical_formula_weight 976.89
_chemical_name_systematic
; 
 ? 
;
_space_group_IT_number 2
_symmetry_cell_setting triclinic
_symmetry_space_group_name_Hall '-P 1'
_symmetry_space_group_name_H-M 'P -1'
_atom_sites_solution_hydrogens geom
_atom_sites_solution_primary direct
_atom_sites_solution_secondary difmap
_audit_creation_method SHELXL-97
_cell_angle_alpha 71.863(18)
_cell_angle_beta 72.742(17)
_cell_angle_gamma 68.98(2)
_cell_formula_units_Z 2
_cell_length_a 10.941(3)
_cell_length_b 11.270(3)
_cell_length_c 16.785(3)
_cell_measurement_temperature 293(2)
_cell_volume 1795.6(8)
_computing_structure_refinement 'SHELXL-97 (Sheldrick, 1997)'
_computing_structure_solution 'SHELXS-97 (Sheldrick, 1990)'
_diffrn_ambient_temperature 293(2)
_diffrn_measured_fraction_theta_full 0.999
_diffrn_measured_fraction_theta_max 0.999
_diffrn_radiation_monochromator graphite
_diffrn_radiation_source 'fine-focus sealed tube'
_diffrn_radiation_type MoK\a
_diffrn_radiation_wavelength 0.71073
_diffrn_reflns_av_R_equivalents 0.0198
_diffrn_reflns_av_sigmaI/netI 0.0315
_diffrn_reflns_limit_h_max 12
_diffrn_reflns_limit_h_min -12
_diffrn_reflns_limit_k_max 13
_diffrn_reflns_limit_k_min -12
_diffrn_reflns_limit_l_max 19
_diffrn_reflns_limit_l_min 0
_diffrn_reflns_number 6523
_diffrn_reflns_theta_full 24.97
_diffrn_reflns_theta_max 24.97
_diffrn_reflns_theta_min 1.31
_exptl_absorpt_coefficient_mu 8.582
_exptl_absorpt_correction_T_max 0.9974
_exptl_absorpt_correction_T_min 0.6318
_exptl_absorpt_correction_type psi-scan
_exptl_crystal_colour Orange-yellowish
_exptl_crystal_density_diffrn 1.807
_exptl_crystal_density_method 'not measured'
_exptl_crystal_F_000 936
_exptl_crystal_size_max 0.65
_exptl_crystal_size_mid 0.40
_exptl_crystal_size_min 0.25
_refine_diff_density_max 4.920
_refine_diff_density_min -2.774
_refine_diff_density_rms 0.227
_refine_ls_extinction_method none
_refine_ls_goodness_of_fit_ref 1.112
_refine_ls_hydrogen_treatment mixed
_refine_ls_matrix_type full
_refine_ls_number_parameters 464
_refine_ls_number_reflns 6289
_refine_ls_number_restraints 0
_refine_ls_restrained_S_all 1.112
_refine_ls_R_factor_all 0.0653
_refine_ls_R_factor_gt 0.0463
_refine_ls_shift/su_max 1.432
_refine_ls_shift/su_mean 0.030
_refine_ls_structure_factor_coef Fsqd
_refine_ls_weighting_details 'calc w=1/[\s^2^(Fo^2^)+(0.0721P)^2^+13.8443P] where P=(Fo^2^+2Fc^2^)/3'
_refine_ls_weighting_scheme calc
_refine_ls_wR_factor_gt 0.1343
_refine_ls_wR_factor_ref 0.1439
_reflns_number_gt 5191
_reflns_number_total 6289
_reflns_threshold_expression >2sigma(I)
_cod_data_source_file a906342k.txt
_cod_data_source_block hg007
_cod_depositor_comments
;
The following automatic conversions were performed:
'_atom_site_symetry_multiplicity' tag replaced with
'_atom_site_symmetry_multiplicity'.

Automatic conversion script
Id: cif_correct_tags 1440 2010-10-19 06:21:57Z saulius 

The following automatic conversions were performed:
'_symmetry_cell_setting' value 'Triclinic' changed to 'triclinic'
according to '/home/saulius/struct/CIF-dictionaries/cif_core.dic'
dictionary named 'cif_core.dic' version 2.4.1 from
2010-06-29.

'_exptl_absorpt_correction_type' value 'Psi-scan' changed to
'psi-scan' according to
'/home/saulius/struct/CIF-dictionaries/cif_core.dic' dictionary named
'cif_core.dic' version 2.4.1 from 2010-06-29.

Automatic conversion script
Id: cif_fix_enum 1527 2010-12-29 10:47:43Z saulius 
;
_cod_original_cell_volume 1795.7(8)
_cod_original_sg_symbol_H-M P(-1)
_cod_database_code 7008891

loop_
_symmetry_equiv_pos_as_xyz
'x, y, z'
'-x, -y, -z'

loop_
_atom_site_label
_atom_site_type_symbol
_atom_site_fract_x
_atom_site_fract_y
_atom_site_fract_z
_atom_site_U_iso_or_equiv
_atom_site_adp_type
_atom_site_occupancy
_atom_site_symmetry_multiplicity
_atom_site_calc_flag
_atom_site_refinement_flags
_atom_site_disorder_assembly
_atom_site_disorder_group
Hg1 Hg -0.01652(4) 0.72570(4) 0.76035(2) 0.04119(15) Uani 1 1 d . . .
C1 C -0.3531(9) 0.7457(9) 0.7091(6) 0.037(2) Uani 1 1 d . . .
C2 C -0.3490(11) 0.6944(11) 0.8041(7) 0.045(2) Uani 1 1 d . . .
O3 O -0.2419(8) 0.5787(7) 0.8119(5) 0.0530(19) Uani 1 1 d . . .
C4 C -0.2257(12) 0.5200(11) 0.8972(7) 0.047(3) Uani 1 1 d . . .
C5 C -0.0965(12) 0.4115(11) 0.8925(7) 0.053(3) Uani 1 1 d . . .
H5A H -0.0825 0.3638 0.9497 0.064 Uiso 1 1 calc R . .
H5B H -0.0983 0.3511 0.8627 0.064 Uiso 1 1 calc R . .
O6 O 0.0072(8) 0.4693(7) 0.8474(5) 0.058(2) Uani 1 1 d . . .
C7 C 0.1375(14) 0.3774(13) 0.8420(9) 0.067(4) Uani 1 1 d . . .
C8 C 0.2377(13) 0.4461(13) 0.7760(9) 0.068(3) Uani 1 1 d . . .
H8A H 0.3281 0.3907 0.7796 0.082 Uiso 1 1 calc R . .
H8B H 0.2258 0.4574 0.7188 0.082 Uiso 1 1 calc R . .
N9 N 0.2213(9) 0.5758(9) 0.7896(6) 0.050(2) Uani 1 1 d . . .
C10 C 0.2300(15) 0.5587(16) 0.8774(9) 0.082(4) Uani 1 1 d . . .
H10A H 0.1589 0.5259 0.9161 0.123 Uiso 1 1 calc R . .
H10B H 0.2223 0.6411 0.8867 0.123 Uiso 1 1 calc R . .
H10C H 0.3146 0.4977 0.8874 0.123 Uiso 1 1 calc R . .
C11 C 0.3255(13) 0.6250(15) 0.7263(10) 0.081(4) Uani 1 1 d . . .
H11A H 0.3317 0.6089 0.6715 0.097 Uiso 1 1 calc R . .
H11B H 0.4107 0.5779 0.7433 0.097 Uiso 1 1 calc R . .
C12 C 0.2986(11) 0.7718(14) 0.7160(10) 0.072(4) Uani 1 1 d . . .
H12A H 0.2835 0.7911 0.7712 0.086 Uiso 1 1 calc R . .
H12B H 0.3744 0.8000 0.6783 0.086 Uiso 1 1 calc R . .
O13 O 0.1835(7) 0.8360(8) 0.6804(5) 0.058(2) Uani 1 1 d . . .
C14 C 0.1564(13) 0.9722(13) 0.6501(10) 0.057(3) Uani 1 1 d . . .
C15 C 0.0398(12) 1.0234(12) 0.6078(8) 0.051(3) Uani 1 1 d . . .
O16 O -0.0775(7) 1.0128(7) 0.6706(4) 0.0441(16) Uani 1 1 d . . .
C17 C -0.1889(11) 1.0442(11) 0.6328(7) 0.046(2) Uani 1 1 d . . .
C18 C -0.3159(10) 1.0537(9) 0.7033(6) 0.041(2) Uani 1 1 d . . .
C19 C -0.3421(11) 1.1404(10) 0.7542(7) 0.044(2) Uani 1 1 d . . .
C20 C -0.4521(11) 1.1546(10) 0.8215(7) 0.046(2) Uani 1 1 d . . .
C21 C -0.5386(11) 1.0810(11) 0.8372(8) 0.054(3) Uani 1 1 d . . .
C22 C -0.5115(11) 0.9952(11) 0.7848(8) 0.051(3) Uani 1 1 d . . .
C23 C -0.4013(10) 0.9783(9) 0.7188(7) 0.043(2) Uani 1 1 d . . .
C24 C -0.3766(10) 0.8780(10) 0.6697(7) 0.043(2) Uani 1 1 d . . .
C25 C -0.3764(12) 0.9138(11) 0.5824(7) 0.055(3) Uani 1 1 d . . .
H25 H -0.3897 1.0011 0.5537 0.067 Uiso 1 1 calc R . .
C26 C -0.3567(12) 0.8222(12) 0.5374(7) 0.054(3) Uani 1 1 d . . .
H26 H -0.3596 0.8496 0.4795 0.065 Uiso 1 1 calc R . .
C27 C -0.3330(11) 0.6921(11) 0.5761(7) 0.048(2) Uani 1 1 d . . .
C28 C -0.3304(10) 0.6549(10) 0.6628(7) 0.042(2) Uani 1 1 d . . .
N29 N -0.3015(11) 0.5952(11) 0.5282(6) 0.061(3) Uani 1 1 d . . .
C30 C -0.3335(19) 0.6460(18) 0.4436(10) 0.103(6) Uani 1 1 d . . .
H30A H -0.3096 0.5752 0.4163 0.154 Uiso 1 1 calc R . .
H30B H -0.2844 0.7067 0.4097 0.154 Uiso 1 1 calc R . .
H30C H -0.4278 0.6895 0.4489 0.154 Uiso 1 1 calc R . .
C31 C -0.3331(15) 0.4748(15) 0.5737(10) 0.086(5) Uani 1 1 d . . .
H31A H -0.3072 0.4186 0.5350 0.129 Uiso 1 1 calc R . .
H31B H -0.4276 0.4932 0.5969 0.129 Uiso 1 1 calc R . .
H31C H -0.2854 0.4325 0.6195 0.129 Uiso 1 1 calc R . .
N32 N -0.4778(10) 1.2401(9) 0.8729(7) 0.058(2) Uani 1 1 d . . .
C33 C -0.3857(14) 1.3145(14) 0.8552(10) 0.075(4) Uani 1 1 d . . .
H33A H -0.4151 1.3686 0.8956 0.112 Uiso 1 1 calc R . .
H33B H -0.3827 1.3685 0.7981 0.112 Uiso 1 1 calc R . .
H33C H -0.2980 1.2559 0.8601 0.112 Uiso 1 1 calc R . .
C34 C -0.5459(15) 1.2069(15) 0.9620(9) 0.077(4) Uani 1 1 d . . .
H34A H -0.5573 1.2738 0.9900 0.115 Uiso 1 1 calc R . .
H34B H -0.4934 1.1249 0.9905 0.115 Uiso 1 1 calc R . .
H34C H -0.6320 1.2004 0.9642 0.115 Uiso 1 1 calc R . .
C35 C -0.0791(11) 0.7890(11) 0.8715(7) 0.049(3) Uani 1 1 d . . .
N36 N -0.1044(13) 0.8268(13) 0.9320(8) 0.082(3) Uani 1 1 d . . .
C37 C 0.0140(12) 0.6884(10) 0.6412(7) 0.048(3) Uani 1 1 d . . .
N38 N 0.0334(13) 0.6739(11) 0.5756(7) 0.071(3) Uani 1 1 d . . .
Hg2 Hg 0.0000 0.5000 0.5000 0.05166(19) Uani 1 2 d S . .
C39 C 0.0058(15) 0.6265(11) 0.3830(8) 0.064(3) Uani 1 1 d . . .
N40 N 0.0125(19) 0.6961(11) 0.3177(8) 0.111(5) Uani 1 1 d . . .
Hg3 Hg 0.0000 0.0000 1.0000 0.0765(3) Uani 1 2 d S . .
C41 C -0.1814(15) 0.1142(15) 1.0417(9) 0.070(4) Uani 1 1 d . . .
N42 N -0.2804(15) 0.1830(15) 1.0634(9) 0.094(4) Uani 1 1 d . . .
H2A H -0.438(9) 0.681(8) 0.843(6) 0.03(2) Uiso 1 1 d . . .
H17A H -0.180(8) 0.978(8) 0.605(5) 0.014(19) Uiso 1 1 d . . .
H17B H -0.177(10) 1.114(11) 0.591(7) 0.04(3) Uiso 1 1 d . . .
H19 H -0.295(9) 1.186(9) 0.744(6) 0.02(2) Uiso 1 1 d . . .
H14B H 0.132(12) 1.002(12) 0.694(8) 0.05(4) Uiso 1 1 d . . .
H4A H -0.222(10) 0.573(10) 0.923(7) 0.04(3) Uiso 1 1 d . . .
H21 H -0.624(11) 1.075(10) 0.879(7) 0.05(3) Uiso 1 1 d . . .
H28 H -0.294(10) 0.563(10) 0.692(7) 0.05(3) Uiso 1 1 d . . .
H14A H 0.215(12) 0.978(11) 0.612(8) 0.05(3) Uiso 1 1 d . . .
H15A H 0.018(10) 1.120(10) 0.586(7) 0.04(3) Uiso 1 1 d . . .
H7B H 0.170(10) 0.364(10) 0.904(7) 0.04(3) Uiso 1 1 d . . .
H4B H -0.306(11) 0.483(11) 0.939(7) 0.06(3) Uiso 1 1 d . . .
H2B H -0.330(10) 0.759(10) 0.812(6) 0.04(3) Uiso 1 1 d . . .
H22 H -0.567(11) 0.940(11) 0.801(7) 0.06(3) Uiso 1 1 d . . .
H15B H 0.062(11) 0.971(11) 0.579(7) 0.04(3) Uiso 1 1 d . . .
H7A H 0.165(14) 0.284(15) 0.888(10) 0.09(5) Uiso 1 1 d . . .

loop_
_atom_site_aniso_label
_atom_site_aniso_U_11
_atom_site_aniso_U_22
_atom_site_aniso_U_33
_atom_site_aniso_U_23
_atom_site_aniso_U_13
_atom_site_aniso_U_12
Hg1 0.0405(2) 0.0465(2) 0.0374(2) -0.00926(16) -0.00521(16) -0.01632(17)
C1 0.032(5) 0.046(5) 0.039(5) -0.009(4) -0.007(4) -0.019(4)
C2 0.047(6) 0.046(6) 0.042(6) -0.016(5) -0.009(5) -0.009(5)
O3 0.066(5) 0.049(4) 0.036(4) -0.009(3) -0.015(4) -0.004(4)
C4 0.061(7) 0.046(6) 0.035(6) -0.004(5) -0.008(5) -0.022(6)
C5 0.071(8) 0.044(6) 0.046(6) -0.001(5) -0.021(6) -0.021(6)
O6 0.053(5) 0.040(4) 0.067(5) 0.002(4) -0.013(4) -0.007(4)
C7 0.064(8) 0.057(7) 0.060(8) 0.001(6) -0.014(6) -0.006(6)
C8 0.063(8) 0.062(8) 0.073(9) -0.021(7) -0.019(7) -0.001(6)
N9 0.040(5) 0.062(6) 0.039(5) -0.011(4) -0.008(4) -0.005(4)
C10 0.083(10) 0.102(11) 0.053(8) -0.019(8) -0.022(7) -0.011(9)
C11 0.041(7) 0.089(10) 0.091(11) -0.005(8) -0.006(7) -0.012(7)
C12 0.036(6) 0.083(9) 0.095(11) -0.014(8) -0.012(6) -0.022(6)
O13 0.039(4) 0.061(5) 0.077(6) -0.001(4) -0.016(4) -0.027(4)
C14 0.046(7) 0.067(8) 0.057(8) -0.015(7) 0.006(6) -0.028(6)
C15 0.048(7) 0.045(6) 0.055(7) -0.002(6) -0.004(5) -0.023(5)
O16 0.042(4) 0.053(4) 0.037(4) -0.008(3) -0.003(3) -0.020(3)
C17 0.048(6) 0.044(6) 0.046(6) -0.003(5) -0.006(5) -0.021(5)
C18 0.043(5) 0.036(5) 0.041(5) -0.007(4) -0.010(4) -0.009(4)
C19 0.044(6) 0.037(5) 0.052(6) -0.006(5) -0.011(5) -0.017(5)
C20 0.046(6) 0.034(5) 0.054(6) -0.011(5) -0.013(5) -0.005(5)
C21 0.044(6) 0.050(6) 0.064(7) -0.021(6) 0.000(5) -0.009(5)
C22 0.044(6) 0.046(6) 0.063(7) -0.016(5) -0.005(5) -0.016(5)
C23 0.038(5) 0.036(5) 0.052(6) -0.009(4) -0.010(5) -0.007(4)
C24 0.037(5) 0.045(6) 0.050(6) -0.014(5) -0.007(4) -0.015(5)
C25 0.067(8) 0.052(6) 0.052(7) 0.001(5) -0.023(6) -0.024(6)
C26 0.065(7) 0.071(8) 0.036(6) -0.011(5) -0.015(5) -0.026(6)
C27 0.044(6) 0.060(7) 0.042(6) -0.016(5) -0.004(5) -0.020(5)
C28 0.034(5) 0.046(6) 0.044(6) -0.013(5) -0.002(4) -0.013(5)
N29 0.074(7) 0.079(7) 0.046(5) -0.032(5) -0.001(5) -0.033(6)
C30 0.130(15) 0.118(14) 0.076(11) -0.057(10) -0.042(11) -0.009(12)
C31 0.087(10) 0.096(11) 0.098(11) -0.068(10) 0.028(9) -0.051(9)
N32 0.062(6) 0.049(5) 0.065(6) -0.025(5) -0.004(5) -0.014(5)
C33 0.083(10) 0.071(8) 0.085(10) -0.040(8) -0.009(8) -0.028(8)
C34 0.077(9) 0.088(10) 0.065(9) -0.032(8) -0.003(7) -0.023(8)
C35 0.044(6) 0.059(7) 0.035(6) -0.006(5) -0.003(5) -0.012(5)
N36 0.088(9) 0.090(9) 0.058(7) -0.017(7) -0.005(6) -0.025(7)
C37 0.065(7) 0.039(5) 0.046(6) -0.011(5) -0.019(5) -0.016(5)
N38 0.106(9) 0.070(7) 0.048(6) -0.023(5) -0.015(6) -0.033(7)
Hg2 0.0726(4) 0.0453(3) 0.0377(3) -0.0067(3) -0.0069(3) -0.0242(3)
C39 0.111(11) 0.046(6) 0.043(7) -0.007(6) -0.014(7) -0.037(7)
N40 0.213(18) 0.052(6) 0.072(8) 0.011(6) -0.051(10) -0.048(9)
Hg3 0.0754(5) 0.0723(5) 0.0659(5) -0.0045(4) 0.0041(4) -0.0284(4)
C41 0.060(8) 0.085(10) 0.062(8) -0.024(7) 0.003(7) -0.025(8)
N42 0.093(10) 0.112(11) 0.088(10) -0.031(9) -0.013(8) -0.040(9)

loop_
_atom_type_symbol
_atom_type_description
_atom_type_scat_dispersion_real
_atom_type_scat_dispersion_imag
_atom_type_scat_source
C C 0.0033 0.0016 'International Tables Vol C Tables 4.2.6.8 and 6.1.1.4'
H H 0.0000 0.0000 'International Tables Vol C Tables 4.2.6.8 and 6.1.1.4'
Hg Hg -2.3894 9.2266 'International Tables Vol C Tables 4.2.6.8 and 6.1.1.4'
N N 0.0061 0.0033 'International Tables Vol C Tables 4.2.6.8 and 6.1.1.4'
O O 0.0106 0.0060 'International Tables Vol C Tables 4.2.6.8 and 6.1.1.4'

loop_
_geom_angle_atom_site_label_1
_geom_angle_atom_site_label_2
_geom_angle_atom_site_label_3
_geom_angle
_geom_angle_site_symmetry_1
_geom_angle_site_symmetry_3
_geom_angle_publ_flag
C35 Hg1 C37 169.0(4) . . ?
C35 Hg1 N9 95.6(4) . . ?
C37 Hg1 N9 95.3(4) . . ?
C35 Hg1 O13 100.0(4) . . ?
C37 Hg1 O13 83.0(4) . . ?
N9 Hg1 O13 65.6(3) . . ?
C35 Hg1 O6 92.5(4) . . ?
C37 Hg1 O6 94.1(3) . . ?
N9 Hg1 O6 62.4(3) . . ?
O13 Hg1 O6 127.3(2) . . ?
C35 Hg1 O16 85.7(3) . . ?
C37 Hg1 O16 86.8(3) . . ?
N9 Hg1 O16 124.2(3) . . ?
O13 Hg1 O16 59.3(2) . . ?
O6 Hg1 O16 173.3(2) . . ?
C35 Hg1 O3 93.6(3) . . ?
C37 Hg1 O3 83.3(3) . . ?
N9 Hg1 O3 115.5(3) . . ?
O13 Hg1 O3 166.3(2) . . ?
O6 Hg1 O3 53.5(2) . . ?
O16 Hg1 O3 120.18(18) . . ?
C28 C1 C24 120.9(9) . . ?
C28 C1 C2 117.2(9) . . ?
C24 C1 C2 121.9(9) . . ?
O3 C2 C1 107.2(8) . . ?
C2 O3 C4 113.5(8) . . ?
C2 O3 Hg1 94.7(6) . . ?
C4 O3 Hg1 95.8(6) . . ?
O3 C4 C5 106.5(9) . . ?
O6 C5 C4 107.2(8) . . ?
C5 O6 C7 113.3(9) . . ?
C5 O6 Hg1 127.9(6) . . ?
C7 O6 Hg1 118.5(7) . . ?
O6 C7 C8 108.2(10) . . ?
N9 C8 C7 112.8(11) . . ?
C11 N9 C10 113.4(12) . . ?
C11 N9 C8 106.6(10) . . ?
C10 N9 C8 108.4(11) . . ?
C11 N9 Hg1 110.3(7) . . ?
C10 N9 Hg1 111.5(8) . . ?
C8 N9 Hg1 106.3(7) . . ?
N9 C11 C12 112.2(11) . . ?
O13 C12 C11 106.5(11) . . ?
C14 O13 C12 115.7(9) . . ?
C14 O13 Hg1 121.1(7) . . ?
C12 O13 Hg1 112.6(7) . . ?
O13 C14 C15 109.1(10) . . ?
O16 C15 C14 109.2(10) . . ?
C15 O16 C17 111.7(8) . . ?
C15 O16 Hg1 104.8(6) . . ?
C17 O16 Hg1 107.3(6) . . ?
O16 C17 C18 108.8(9) . . ?
C19 C18 C23 120.5(10) . . ?
C19 C18 C17 116.5(9) . . ?
C23 C18 C17 123.0(9) . . ?
C20 C19 C18 121.7(10) . . ?
C19 C20 C21 118.5(10) . . ?
C19 C20 N32 121.8(10) . . ?
C21 C20 N32 119.7(10) . . ?
C20 C21 C22 119.1(11) . . ?
C23 C22 C21 123.0(10) . . ?
C22 C23 C18 117.2(10) . . ?
C22 C23 C24 119.0(9) . . ?
C18 C23 C24 123.7(9) . . ?
C1 C24 C25 117.1(10) . . ?
C1 C24 C23 121.8(9) . . ?
C25 C24 C23 121.2(10) . . ?
C26 C25 C24 121.3(10) . . ?
C27 C26 C25 121.5(10) . . ?
C26 C27 C28 117.6(10) . . ?
C26 C27 N29 121.8(10) . . ?
C28 C27 N29 120.4(10) . . ?
C1 C28 C27 121.5(10) . . ?
C27 N29 C31 117.5(10) . . ?
C27 N29 C30 114.9(11) . . ?
C31 N29 C30 113.6(12) . . ?
C20 N32 C33 118.4(10) . . ?
C20 N32 C34 118.0(10) . . ?
C33 N32 C34 116.3(11) . . ?
N36 C35 Hg1 174.3(11) . . ?
N38 C37 Hg1 176.2(10) . . ?
C39 Hg2 C39 180.000(2) . 2_566 ?
N40 C39 Hg2 178.2(16) . . ?
C41 Hg3 C41 180.000(3) 2_557 . ?
N42 C41 Hg3 176.7(15) . . ?

loop_
_geom_bond_atom_site_label_1
_geom_bond_atom_site_label_2
_geom_bond_distance
_geom_bond_site_symmetry_2
_geom_bond_publ_flag
Hg1 C35 2.044(12) . ?
Hg1 C37 2.077(11) . ?
Hg1 N9 2.637(9) . ?
Hg1 O13 2.703(7) . ?
Hg1 O6 2.759(7) . ?
Hg1 O16 3.032(7) . ?
Hg1 O3 3.217(8) . ?
C1 C28 1.383(14) . ?
C1 C24 1.392(14) . ?
C1 C2 1.527(14) . ?
C2 O3 1.406(13) . ?
O3 C4 1.413(13) . ?
C4 C5 1.501(16) . ?
C5 O6 1.413(14) . ?
O6 C7 1.426(15) . ?
C7 C8 1.544(19) . ?
C8 N9 1.488(16) . ?
N9 C11 1.450(16) . ?
N9 C10 1.454(15) . ?
C11 C12 1.54(2) . ?
C12 O13 1.411(14) . ?
O13 C14 1.406(15) . ?
C14 C15 1.490(18) . ?
C15 O16 1.415(13) . ?
O16 C17 1.422(13) . ?
C17 C18 1.529(14) . ?
C18 C19 1.393(14) . ?
C18 C23 1.397(14) . ?
C19 C20 1.385(15) . ?
C20 C21 1.390(16) . ?
C20 N32 1.390(14) . ?
C21 C22 1.402(16) . ?
C22 C23 1.375(15) . ?
C23 C24 1.504(14) . ?
C24 C25 1.394(15) . ?
C25 C26 1.382(16) . ?
C26 C27 1.368(16) . ?
C27 C28 1.390(15) . ?
C27 N29 1.438(14) . ?
N29 C31 1.441(18) . ?
N29 C30 1.453(17) . ?
N32 C33 1.441(16) . ?
N32 C34 1.457(16) . ?
C35 N36 1.143(15) . ?
C37 N38 1.110(14) . ?
Hg2 C39 2.035(12) . ?
Hg2 C39 2.035(12) 2_566 ?
C39 N40 1.131(16) . ?
Hg3 C41 1.997(15) 2_557 ?
Hg3 C41 1.997(15) . ?
C41 N42 1.117(17) . ?

loop_
_geom_torsion_atom_site_label_1
_geom_torsion_atom_site_label_2
_geom_torsion_atom_site_label_3
_geom_torsion_atom_site_label_4
_geom_torsion
_geom_torsion_site_symmetry_1
_geom_torsion_site_symmetry_2
_geom_torsion_site_symmetry_3
_geom_torsion_site_symmetry_4
_geom_torsion_publ_flag
C28 C1 C2 O3 40.6(12) . . . . ?
C24 C1 C2 O3 -138.5(9) . . . . ?
C1 C2 O3 C4 179.8(9) . . . . ?
C1 C2 O3 Hg1 81.4(8) . . . . ?
C35 Hg1 O3 C2 69.7(6) . . . . ?
C37 Hg1 O3 C2 -99.7(6) . . . . ?
N9 Hg1 O3 C2 167.7(6) . . . . ?
O13 Hg1 O3 C2 -101.3(10) . . . . ?
O6 Hg1 O3 C2 160.1(6) . . . . ?
O16 Hg1 O3 C2 -17.3(6) . . . . ?
C35 Hg1 O3 C4 -44.5(7) . . . . ?
C37 Hg1 O3 C4 146.1(7) . . . . ?
N9 Hg1 O3 C4 53.4(6) . . . . ?
O13 Hg1 O3 C4 144.4(9) . . . . ?
O6 Hg1 O3 C4 45.9(6) . . . . ?
O16 Hg1 O3 C4 -131.6(6) . . . . ?
C2 O3 C4 C5 -171.4(9) . . . . ?
Hg1 O3 C4 C5 -73.7(8) . . . . ?
O3 C4 C5 O6 63.4(12) . . . . ?
C4 C5 O6 C7 176.9(10) . . . . ?
C4 C5 O6 Hg1 -9.0(13) . . . . ?
C35 Hg1 O6 C5 72.7(9) . . . . ?
C37 Hg1 O6 C5 -98.5(9) . . . . ?
N9 Hg1 O6 C5 167.7(10) . . . . ?
O13 Hg1 O6 C5 177.2(8) . . . . ?
O16 Hg1 O6 C5 -1(2) . . . . ?
O3 Hg1 O6 C5 -20.0(8) . . . . ?
C35 Hg1 O6 C7 -113.5(9) . . . . ?
C37 Hg1 O6 C7 75.4(9) . . . . ?
N9 Hg1 O6 C7 -18.4(9) . . . . ?
O13 Hg1 O6 C7 -9.0(10) . . . . ?
O16 Hg1 O6 C7 173.0(16) . . . . ?
O3 Hg1 O6 C7 153.9(10) . . . . ?
C5 O6 C7 C8 168.0(11) . . . . ?
Hg1 O6 C7 C8 -6.8(14) . . . . ?
O6 C7 C8 N9 47.9(15) . . . . ?
C7 C8 N9 C11 177.1(11) . . . . ?
C7 C8 N9 C10 54.7(14) . . . . ?
C7 C8 N9 Hg1 -65.2(11) . . . . ?
C35 Hg1 N9 C11 -115.2(10) . . . . ?
C37 Hg1 N9 C11 63.1(10) . . . . ?
O13 Hg1 N9 C11 -16.8(9) . . . . ?
O6 Hg1 N9 C11 154.9(10) . . . . ?
O16 Hg1 N9 C11 -26.7(10) . . . . ?
O3 Hg1 N9 C11 148.1(9) . . . . ?
C35 Hg1 N9 C10 11.7(10) . . . . ?
C37 Hg1 N9 C10 -170.0(9) . . . . ?
O13 Hg1 N9 C10 110.1(10) . . . . ?
O6 Hg1 N9 C10 -78.2(9) . . . . ?
O16 Hg1 N9 C10 100.2(9) . . . . ?
O3 Hg1 N9 C10 -85.0(9) . . . . ?
C35 Hg1 N9 C8 129.7(8) . . . . ?
C37 Hg1 N9 C8 -52.1(8) . . . . ?
O13 Hg1 N9 C8 -131.9(8) . . . . ?
O6 Hg1 N9 C8 39.8(7) . . . . ?
O16 Hg1 N9 C8 -141.8(7) . . . . ?
O3 Hg1 N9 C8 33.0(8) . . . . ?
C10 N9 C11 C12 -76.4(15) . . . . ?
C8 N9 C11 C12 164.4(12) . . . . ?
Hg1 N9 C11 C12 49.5(14) . . . . ?
N9 C11 C12 O13 -66.6(16) . . . . ?
C11 C12 O13 C14 -168.1(12) . . . . ?
C11 C12 O13 Hg1 46.8(13) . . . . ?
C35 Hg1 O13 C14 -68.9(10) . . . . ?
C37 Hg1 O13 C14 100.4(10) . . . . ?
N9 Hg1 O13 C14 -160.6(10) . . . . ?
O6 Hg1 O13 C14 -169.8(9) . . . . ?
O16 Hg1 O13 C14 9.9(9) . . . . ?
O3 Hg1 O13 C14 102.0(13) . . . . ?
C35 Hg1 O13 C12 74.1(9) . . . . ?
C37 Hg1 O13 C12 -116.6(9) . . . . ?
N9 Hg1 O13 C12 -17.5(8) . . . . ?
O6 Hg1 O13 C12 -26.7(10) . . . . ?
O16 Hg1 O13 C12 153.0(9) . . . . ?
O3 Hg1 O13 C12 -115.0(11) . . . . ?
C12 O13 C14 C15 175.0(11) . . . . ?
Hg1 O13 C14 C15 -43.0(14) . . . . ?
O13 C14 C15 O16 69.5(14) . . . . ?
C14 C15 O16 C17 -172.3(10) . . . . ?
C14 C15 O16 Hg1 -56.5(11) . . . . ?
C35 Hg1 O16 C15 129.1(7) . . . . ?
C37 Hg1 O16 C15 -58.9(7) . . . . ?
N9 Hg1 O16 C15 35.3(7) . . . . ?
O13 Hg1 O16 C15 24.8(7) . . . . ?
O6 Hg1 O16 C15 -157.0(18) . . . . ?
O3 Hg1 O16 C15 -139.3(6) . . . . ?
C35 Hg1 O16 C17 -112.0(7) . . . . ?
C37 Hg1 O16 C17 59.9(7) . . . . ?
N9 Hg1 O16 C17 154.2(6) . . . . ?
O13 Hg1 O16 C17 143.7(7) . . . . ?
O6 Hg1 O16 C17 -38(2) . . . . ?
O3 Hg1 O16 C17 -20.4(7) . . . . ?
C15 O16 C17 C18 -170.4(9) . . . . ?
Hg1 O16 C17 C18 75.3(8) . . . . ?
O16 C17 C18 C19 55.6(12) . . . . ?
O16 C17 C18 C23 -122.8(10) . . . . ?
C23 C18 C19 C20 0.3(16) . . . . ?
C17 C18 C19 C20 -178.2(10) . . . . ?
C18 C19 C20 C21 -0.8(16) . . . . ?
C18 C19 C20 N32 179.4(10) . . . . ?
C19 C20 C21 C22 0.1(17) . . . . ?
N32 C20 C21 C22 179.9(11) . . . . ?
C20 C21 C22 C23 1.1(18) . . . . ?
C21 C22 C23 C18 -1.7(17) . . . . ?
C21 C22 C23 C24 176.3(11) . . . . ?
C19 C18 C23 C22 0.9(15) . . . . ?
C17 C18 C23 C22 179.3(10) . . . . ?
C19 C18 C23 C24 -176.9(9) . . . . ?
C17 C18 C23 C24 1.4(16) . . . . ?
C28 C1 C24 C25 0.1(14) . . . . ?
C2 C1 C24 C25 179.1(10) . . . . ?
C28 C1 C24 C23 -179.9(9) . . . . ?
C2 C1 C24 C23 -0.9(14) . . . . ?
C22 C23 C24 C1 -62.3(14) . . . . ?
C18 C23 C24 C1 115.5(11) . . . . ?
C22 C23 C24 C25 117.7(12) . . . . ?
C18 C23 C24 C25 -64.5(14) . . . . ?
C1 C24 C25 C26 1.5(16) . . . . ?
C23 C24 C25 C26 -178.5(10) . . . . ?
C24 C25 C26 C27 -1.8(18) . . . . ?
C25 C26 C27 C28 0.5(17) . . . . ?
C25 C26 C27 N29 -174.8(11) . . . . ?
C24 C1 C28 C27 -1.4(15) . . . . ?
C2 C1 C28 C27 179.5(9) . . . . ?
C26 C27 C28 C1 1.1(15) . . . . ?
N29 C27 C28 C1 176.4(9) . . . . ?
C26 C27 N29 C31 -154.4(13) . . . . ?
C28 C27 N29 C31 30.5(16) . . . . ?
C26 C27 N29 C30 -16.7(17) . . . . ?
C28 C27 N29 C30 168.2(12) . . . . ?
C19 C20 N32 C33 -0.5(17) . . . . ?
C21 C20 N32 C33 179.6(12) . . . . ?
C19 C20 N32 C34 -149.6(11) . . . . ?
C21 C20 N32 C34 30.6(16) . . . . ?
C37 Hg1 C35 N36 -121(11) . . . . ?
N9 Hg1 C35 N36 50(11) . . . . ?
O13 Hg1 C35 N36 -16(11) . . . . ?
O6 Hg1 C35 N36 112(11) . . . . ?
O16 Hg1 C35 N36 -74(11) . . . . ?
O3 Hg1 C35 N36 166(11) . . . . ?
C35 Hg1 C37 N38 85(18) . . . . ?
N9 Hg1 C37 N38 -86(17) . . . . ?
O13 Hg1 C37 N38 -22(17) . . . . ?
O6 Hg1 C37 N38 -149(17) . . . . ?
O16 Hg1 C37 N38 38(17) . . . . ?
O3 Hg1 C37 N38 159(17) . . . . ?
C39 Hg2 C39 N40 105(100) 2_566 . . . ?
C41 Hg3 C41 N42 84(100) 2_557 . . . ?
